data_2227745
loop_
_publ_author_name
'Cheng, Lin'
'Wang, Jian-Quan'
'Zhang, Li-Min'

_publ_section_title
;
 (\m-2',6'-Dicarboxybiphenyl-2,6-dicarboxylato)bis[(1,10-phenanthroline)silver(I)]
;
_journal_coeditor_code KP2272
_journal_issue 10
_journal_name_full 'Acta Crystallographica Section E'
_journal_page_first m1329
_journal_paper_doi 10.1107/S1600536810037700
_journal_volume 66
_journal_year 2010
_chemical_formula_iupac '[Ag2 (C16 H8 O8) (C12 H8 N2)2]'
_chemical_formula_moiety 'C40 H24 Ag2 N4 O8'
_chemical_formula_sum 'C40 H24 Ag2 N4 O8'
_chemical_formula_weight 904.37
_chemical_name_systematic
;
(\m-2',6'-Dicarboxybiphenyl-2,6-dicarboxylato)bis[(1,10-
phenanthroline)silver(I)]
;
_space_group_IT_number 15
_symmetry_cell_setting monoclinic
_symmetry_space_group_name_Hall '-C 2yc'
_symmetry_space_group_name_H-M 'C 1 2/c 1'
_atom_sites_solution_hydrogens geom
_atom_sites_solution_primary direct
_atom_sites_solution_secondary difmap
_audit_creation_method SHELXL-97
_cell_angle_alpha 90.00
_cell_angle_beta 92.397(2)
_cell_angle_gamma 90.00
_cell_formula_units_Z 4
_cell_length_a 11.7633(17)
_cell_length_b 11.5730(18)
_cell_length_c 24.884(4)
_cell_measurement_reflns_used 785
_cell_measurement_temperature 293(2)
_cell_measurement_theta_max 28.0
_cell_measurement_theta_min 2.41
_cell_volume 3384.7(9)
_computing_cell_refinement 'SAINT (Bruker, 2000)'
_computing_data_collection 'SMART (Bruker, 2000)'
_computing_data_reduction 'SAINT (Bruker, 2000)'
_computing_molecular_graphics 'SHELXTL (Sheldrick, 2008)'
_computing_publication_material 'SHELXTL (Sheldrick, 2008)'
_computing_structure_refinement 'SHELXTL (Sheldrick, 2008)'
_computing_structure_solution 'SHELXTL (Sheldrick, 2008)'
_diffrn_ambient_temperature 293(2)
_diffrn_measured_fraction_theta_full 0.991
_diffrn_measured_fraction_theta_max 0.991
_diffrn_measurement_device_type 'Bruker APEX CCD'
_diffrn_measurement_method 'phi and omega scan'
_diffrn_radiation_monochromator graphite
_diffrn_radiation_source 'fine-focus sealed tube'
_diffrn_radiation_type MoK\a
_diffrn_radiation_wavelength 0.71073
_diffrn_reflns_av_R_equivalents 0.0409
_diffrn_reflns_av_sigmaI/netI 0.0559
_diffrn_reflns_limit_h_max 11
_diffrn_reflns_limit_h_min -14
_diffrn_reflns_limit_k_max 13
_diffrn_reflns_limit_k_min -14
_diffrn_reflns_limit_l_max 24
_diffrn_reflns_limit_l_min -30
_diffrn_reflns_number 8881
_diffrn_reflns_theta_full 26.00
_diffrn_reflns_theta_max 26.00
_diffrn_reflns_theta_min 2.47
_exptl_absorpt_coefficient_mu 1.221
_exptl_absorpt_correction_T_max 0.8380
_exptl_absorpt_correction_T_min 0.7923
_exptl_absorpt_correction_type multi-scan
_exptl_absorpt_process_details '(SADABS; Sheldrick, 2000)'
_exptl_crystal_colour colourless
_exptl_crystal_density_diffrn 1.775
_exptl_crystal_density_method 'not measured'
_exptl_crystal_description block
_exptl_crystal_F_000 1800
_exptl_crystal_size_max 0.20
_exptl_crystal_size_mid 0.18
_exptl_crystal_size_min 0.15
_refine_diff_density_max 1.592
_refine_diff_density_min -0.969
_refine_ls_extinction_method none
_refine_ls_goodness_of_fit_ref 1.038
_refine_ls_hydrogen_treatment constr
_refine_ls_matrix_type full
_refine_ls_number_parameters 246
_refine_ls_number_reflns 3300
_refine_ls_number_restraints 0
_refine_ls_restrained_S_all 1.038
_refine_ls_R_factor_all 0.1059
_refine_ls_R_factor_gt 0.0567
_refine_ls_shift/su_max 0.001
_refine_ls_shift/su_mean 0.000
_refine_ls_structure_factor_coef Fsqd
_refine_ls_weighting_details 'calc w=1/[\s^2^(Fo^2^)+(0.0855P)^2^+3.1208P] where P=(Fo^2^+2Fc^2^)/3'
_refine_ls_weighting_scheme calc
_refine_ls_wR_factor_gt 0.1498
_refine_ls_wR_factor_ref 0.1776
_reflns_number_gt 1843
_reflns_number_total 3300
_reflns_threshold_expression >2sigma(I)
_cod_data_source_file kp2272.cif
_cod_data_source_block I
_cod_original_sg_symbol_H-M 'C 2/c'
_cod_database_code 2227745
_cod_database_fobs_code 2227745

loop_
_symmetry_equiv_pos_as_xyz
'x, y, z'
'-x, y, -z+1/2'
'x+1/2, y+1/2, z'
'-x+1/2, y+1/2, -z+1/2'
'-x, -y, -z'
'x, -y, z-1/2'
'-x+1/2, -y+1/2, -z'
'x+1/2, -y+1/2, z-1/2'

loop_
_atom_site_type_symbol
_atom_site_label
_atom_site_fract_x
_atom_site_fract_y
_atom_site_fract_z
_atom_site_U_iso_or_equiv
_atom_site_adp_type
_atom_site_calc_flag
_atom_site_refinement_flags
_atom_site_occupancy
_atom_site_disorder_assembly
_atom_site_disorder_group
Ag Ag1 0.81077(5) 0.01234(5) 0.55273(2) 0.0794(3) Uani d . 1 . .
C C1 1.0000 -0.2818(8) 0.7500 0.070(3) Uani d S 1 . .
H H1A 1.0000 -0.3622 0.7500 0.085 Uiso calc SR 1 . .
C C2 0.9466(6) -0.2224(5) 0.7086(3) 0.0664(18) Uani d . 1 . .
H H2A 0.9108 -0.2627 0.6803 0.080 Uiso calc R 1 . .
C C3 0.9455(5) -0.1024(5) 0.7085(2) 0.0484(13) Uani d . 1 . .
C C4 1.0000 -0.0408(7) 0.7500 0.0429(17) Uani d S 1 . .
C C5 1.0000 0.0907(7) 0.7500 0.0461(18) Uani d S 1 . .
C C6 1.0860(4) 0.1536(5) 0.7259(2) 0.0473(13) Uani d . 1 . .
C C7 1.0835(5) 0.2719(6) 0.7253(3) 0.0659(17) Uani d . 1 . .
H H7A 1.1395 0.3122 0.7077 0.079 Uiso calc R 1 . .
C C8 1.0000 0.3321(8) 0.7500 0.083(3) Uani d S 1 . .
H H8A 1.0000 0.4125 0.7500 0.099 Uiso calc SR 1 . .
C C9 0.8803(6) -0.0437(5) 0.6624(3) 0.0556(15) Uani d . 1 . .
C C10 1.1845(5) 0.0952(6) 0.6995(3) 0.0559(16) Uani d . 1 . .
C C11 0.5481(9) 0.0452(9) 0.5938(4) 0.108(3) Uani d . 1 . .
H H11A 0.5717 -0.0003 0.6229 0.130 Uiso calc R 1 . .
C C12 0.4429(11) 0.0925(13) 0.5920(6) 0.145(6) Uani d . 1 . .
H H12A 0.3943 0.0762 0.6196 0.173 Uiso calc R 1 . .
C C13 0.4064(9) 0.1619(13) 0.5520(7) 0.148(7) Uani d . 1 . .
H H13A 0.3345 0.1953 0.5524 0.178 Uiso calc R 1 . .
C C14 0.4794(7) 0.1846(9) 0.5079(5) 0.107(3) Uani d . 1 . .
C C15 0.4506(9) 0.2534(11) 0.4630(8) 0.153(7) Uani d . 1 . .
H H15A 0.3805 0.2907 0.4615 0.183 Uiso calc R 1 . .
C C16 0.5196(12) 0.2673(8) 0.4225(5) 0.132(5) Uani d . 1 . .
H H16A 0.4964 0.3137 0.3936 0.158 Uiso calc R 1 . .
C C17 0.6320(8) 0.2111(6) 0.4224(4) 0.085(2) Uani d . 1 . .
C C18 0.7075(11) 0.2189(8) 0.3815(4) 0.111(3) Uani d . 1 . .
H H18A 0.6891 0.2618 0.3507 0.133 Uiso calc R 1 . .
C C19 0.8068(10) 0.1640(8) 0.3867(3) 0.099(3) Uani d . 1 . .
H H19A 0.8572 0.1669 0.3590 0.118 Uiso calc R 1 . .
C C20 0.8361(6) 0.1025(6) 0.4333(3) 0.0734(19) Uani d . 1 . .
H H20A 0.9071 0.0671 0.4363 0.088 Uiso calc R 1 . .
C C21 0.6640(5) 0.1444(5) 0.4685(3) 0.0574(15) Uani d . 1 . .
C C22 0.5854(5) 0.1301(6) 0.5117(3) 0.071(2) Uani d . 1 . .
N N1 0.6176(5) 0.0637(6) 0.5541(2) 0.0738(16) Uani d . 1 . .
N N2 0.7670(4) 0.0925(4) 0.47350(19) 0.0550(12) Uani d . 1 . .
O O1 0.9113(4) -0.0678(4) 0.61601(18) 0.0740(13) Uani d . 1 . .
O O2 0.8007(4) 0.0204(4) 0.67257(19) 0.0720(13) Uani d . 1 . .
O O3 1.2028(4) 0.1158(4) 0.65313(19) 0.0761(13) Uani d . 1 . .
O O4 1.2503(4) 0.0277(4) 0.7283(2) 0.0683(12) Uani d . 1 . .
H H4A 1.2340 0.0253 0.7612 0.082 Uiso d R 1 . .

loop_
_atom_site_aniso_label
_atom_site_aniso_U_11
_atom_site_aniso_U_22
_atom_site_aniso_U_33
_atom_site_aniso_U_12
_atom_site_aniso_U_13
_atom_site_aniso_U_23
Ag1 0.0838(5) 0.0943(5) 0.0584(4) 0.0106(3) -0.0170(3) -0.0002(3)
C1 0.095(7) 0.047(5) 0.070(7) 0.000 0.005(6) 0.000
C2 0.085(5) 0.057(4) 0.057(4) -0.012(3) 0.001(4) -0.007(3)
C3 0.051(3) 0.046(3) 0.048(3) 0.002(2) 0.001(3) -0.005(3)
C4 0.037(4) 0.049(5) 0.043(4) 0.000 0.005(3) 0.000
C5 0.045(4) 0.050(5) 0.043(4) 0.000 0.000(4) 0.000
C6 0.043(3) 0.052(4) 0.047(3) -0.006(3) 0.005(2) 0.001(3)
C7 0.066(4) 0.058(4) 0.075(5) -0.009(3) 0.022(3) 0.007(3)
C8 0.103(8) 0.045(5) 0.103(8) 0.000 0.029(7) 0.000
C9 0.053(4) 0.060(4) 0.053(4) -0.007(3) -0.007(3) -0.004(3)
C10 0.039(3) 0.068(4) 0.061(4) -0.007(3) 0.010(3) -0.004(3)
C11 0.091(7) 0.133(7) 0.105(7) -0.049(6) 0.042(6) -0.058(6)
C12 0.091(10) 0.180(15) 0.167(13) -0.055(9) 0.050(8) -0.122(11)
C13 0.045(6) 0.167(13) 0.233(17) -0.008(6) 0.023(9) -0.141(12)
C14 0.064(6) 0.107(7) 0.149(9) 0.019(5) -0.018(6) -0.076(7)
C15 0.069(7) 0.115(9) 0.27(2) 0.030(6) -0.071(9) -0.063(12)
C16 0.144(11) 0.074(6) 0.169(12) 0.022(7) -0.092(9) -0.002(7)
C17 0.112(6) 0.054(4) 0.084(6) -0.001(4) -0.039(5) -0.012(4)
C18 0.200(12) 0.072(6) 0.057(5) -0.018(6) -0.022(7) 0.007(4)
C19 0.152(9) 0.084(6) 0.062(6) -0.029(6) 0.019(6) -0.005(5)
C20 0.073(5) 0.086(5) 0.061(5) -0.011(4) 0.007(4) -0.015(4)
C21 0.059(4) 0.053(4) 0.059(4) 0.003(3) -0.016(3) -0.012(3)
C22 0.044(4) 0.077(5) 0.091(6) 0.001(3) -0.007(4) -0.043(4)
N1 0.061(4) 0.098(5) 0.063(4) -0.014(3) 0.015(3) -0.027(3)
N2 0.057(3) 0.062(3) 0.046(3) 0.002(2) 0.001(2) -0.011(2)
O1 0.075(3) 0.098(4) 0.048(3) 0.009(3) -0.004(2) 0.001(2)
O2 0.065(3) 0.088(3) 0.062(3) 0.021(2) -0.009(2) -0.003(2)
O3 0.067(3) 0.102(4) 0.061(3) 0.003(2) 0.024(2) 0.005(3)
O4 0.049(2) 0.085(3) 0.071(3) 0.011(2) 0.013(2) 0.006(2)

loop_
_atom_type_symbol
_atom_type_description
_atom_type_scat_dispersion_real
_atom_type_scat_dispersion_imag
_atom_type_scat_source
C C 0.0033 0.0016 'International Tables Vol C Tables 4.2.6.8 and 6.1.1.4'
H H 0.0000 0.0000 'International Tables Vol C Tables 4.2.6.8 and 6.1.1.4'
O O 0.0106 0.0060 'International Tables Vol C Tables 4.2.6.8 and 6.1.1.4'
N N 0.0061 0.0033 'International Tables Vol C Tables 4.2.6.8 and 6.1.1.4'
Ag Ag -0.8971 1.1015 'International Tables Vol C Tables 4.2.6.8 and 6.1.1.4'

loop_
_geom_angle_atom_site_label_1
_geom_angle_atom_site_label_2
_geom_angle_atom_site_label_3
_geom_angle_site_symmetry_1
_geom_angle_site_symmetry_3
_geom_angle
_geom_angle_publ_flag
O1 Ag1 N2 . . 159.20(18) ?
O1 Ag1 N1 . . 127.1(2) ?
N2 Ag1 N1 . . 73.7(2) ?
C2 C1 C2 . 2_756 119.7(9) ?
C2 C1 H1A . . 120.1 ?
C2 C1 H1A 2_756 . 120.1 ?
C1 C2 C3 . . 120.5(6) ?
C1 C2 H2A . . 119.8 ?
C3 C2 H2A . . 119.8 ?
C2 C3 C4 . . 120.5(6) ?
C2 C3 C9 . . 117.0(5) ?
C4 C3 C9 . . 122.5(5) ?
C3 C4 C3 . 2_756 118.3(7) ?
C3 C4 C5 . . 120.9(4) ?
C3 C4 C5 2_756 . 120.9(4) ?
C6 C5 C6 2_756 . 117.4(7) ?
C6 C5 C4 2_756 . 121.3(3) ?
C6 C5 C4 . . 121.3(3) ?
C7 C6 C5 . . 120.6(5) ?
C7 C6 C10 . . 117.2(5) ?
C5 C6 C10 . . 122.2(5) ?
C6 C7 C8 . . 121.2(6) ?
C6 C7 H7A . . 119.4 ?
C8 C7 H7A . . 119.4 ?
C7 C8 C7 2_756 . 118.9(9) ?
C7 C8 H8A 2_756 . 120.5 ?
C7 C8 H8A . . 120.5 ?
O2 C9 O1 . . 125.2(6) ?
O2 C9 C3 . . 118.7(6) ?
O1 C9 C3 . . 116.1(6) ?
O3 C10 O4 . . 121.5(5) ?
O3 C10 C6 . . 119.8(6) ?
O4 C10 C6 . . 118.6(6) ?
N1 C11 C12 . . 120.2(12) ?
N1 C11 H11A . . 119.9 ?
C12 C11 H11A . . 119.9 ?
C13 C12 C11 . . 122.1(13) ?
C13 C12 H12A . . 118.9 ?
C11 C12 H12A . . 118.9 ?
C12 C13 C14 . . 119.6(12) ?
C12 C13 H13A . . 120.2 ?
C14 C13 H13A . . 120.2 ?
C22 C14 C15 . . 119.8(11) ?
C22 C14 C13 . . 115.0(12) ?
C15 C14 C13 . . 125.2(11) ?
C16 C15 C14 . . 122.5(11) ?
C16 C15 H15A . . 118.7 ?
C14 C15 H15A . . 118.7 ?
C15 C16 C17 . . 121.6(11) ?
C15 C16 H16A . . 119.2 ?
C17 C16 H16A . . 119.2 ?
C18 C17 C21 . . 118.3(8) ?
C18 C17 C16 . . 125.2(10) ?
C21 C17 C16 . . 116.5(9) ?
C19 C18 C17 . . 119.0(8) ?
C19 C18 H18A . . 120.5 ?
C17 C18 H18A . . 120.5 ?
C18 C19 C20 . . 120.8(8) ?
C18 C19 H19A . . 119.6 ?
C20 C19 H19A . . 119.6 ?
N2 C20 C19 . . 122.5(8) ?
N2 C20 H20A . . 118.7 ?
C19 C20 H20A . . 118.7 ?
N2 C21 C17 . . 121.5(7) ?
N2 C21 C22 . . 118.4(6) ?
C17 C21 C22 . . 120.2(7) ?
N1 C22 C14 . . 122.2(9) ?
N1 C22 C21 . . 118.4(6) ?
C14 C22 C21 . . 119.4(9) ?
C11 N1 C22 . . 120.8(8) ?
C11 N1 Ag1 . . 126.7(7) ?
C22 N1 Ag1 . . 112.0(4) ?
C20 N2 C21 . . 117.9(6) ?
C20 N2 Ag1 . . 125.6(5) ?
C21 N2 Ag1 . . 116.2(4) ?
C9 O1 Ag1 . . 114.0(4) ?
C10 O4 H4A . . 113.5 ?

loop_
_geom_bond_atom_site_label_1
_geom_bond_atom_site_label_2
_geom_bond_site_symmetry_2
_geom_bond_distance
_geom_bond_publ_flag
Ag1 O1 . 2.141(4) yes
Ag1 N2 . 2.220(5) yes
Ag1 N1 . 2.350(6) yes
C1 C2 . 1.369(8) ?
C1 C2 2_756 1.369(8) ?
C1 H1A . 0.9300 ?
C2 C3 . 1.389(8) ?
C2 H2A . 0.9300 ?
C3 C4 . 1.390(7) ?
C3 C9 . 1.514(8) yes
C4 C3 2_756 1.390(7) ?
C4 C5 . 1.521(11) ?
C5 C6 2_756 1.402(6) ?
C5 C6 . 1.402(6) ?
C6 C7 . 1.370(8) ?
C6 C10 . 1.515(8) ?
C7 C8 . 1.371(8) ?
C7 H7A . 0.9300 ?
C8 C7 2_756 1.371(8) ?
C8 H8A . 0.9300 ?
C9 O2 . 1.230(8) ?
C9 O1 . 1.255(7) ?
C10 O3 . 1.207(7) ?
C10 O4 . 1.295(7) ?
C11 N1 . 1.326(9) ?
C11 C12 . 1.352(15) ?
C11 H11A . 0.9300 ?
C12 C13 . 1.337(18) ?
C12 H12A . 0.9300 ?
C13 C14 . 1.445(17) ?
C13 H13A . 0.9300 ?
C14 C22 . 1.397(11) ?
C14 C15 . 1.401(18) ?
C15 C16 . 1.329(17) ?
C15 H15A . 0.9300 ?
C16 C17 . 1.474(14) ?
C16 H16A . 0.9300 ?
C17 C18 . 1.383(12) ?
C17 C21 . 1.419(10) ?
C18 C19 . 1.332(13) ?
C18 H18A . 0.9300 ?
C19 C20 . 1.391(11) ?
C19 H19A . 0.9300 ?
C20 N2 . 1.320(8) ?
C20 H20A . 0.9300 ?
C21 N2 . 1.353(7) ?
C21 C22 . 1.457(10) ?
C22 N1 . 1.346(9) ?
O4 H4A . 0.8492 ?

loop_
_geom_hbond_atom_site_label_D
_geom_hbond_atom_site_label_H
_geom_hbond_atom_site_label_A
_geom_hbond_site_symmetry_A
_geom_hbond_distance_DH
_geom_hbond_distance_HA
_geom_hbond_distance_DA
_geom_hbond_angle_DHA
O4 H4A O2 2_756 0.85 1.71 2.564(7) 179.4
